data_7711786
loop_
_publ_author_name
'He, Yong'
'Huang, Ying-Ying'
'Fu, Jin-Hui'
'Liu, Yang'
'Wu, Xin-Tao'
'Sheng, Tian-Lu'

_publ_section_title
;
 Influence of the electronic effect of an ancillary ligand on MMCT and
 LMCT in localized cyanide-bridged complexes containing non-innocent
 ligands.
;
_journal_name_full 'Dalton transactions (Cambridge, England : 2003)'
_journal_paper_doi 10.1039/d2dt03048a
_journal_year 2022
_chemical_formula_moiety 'C43 H48 Fe N7 P2 Ru S2, F6 P'
_chemical_formula_sum 'C43 H48 F6 Fe N7 P3 Ru S2'
_chemical_formula_weight 1090.83
_space_group_crystal_system monoclinic
_space_group_IT_number 14
_space_group_name_Hall '-P 2ybc'
_space_group_name_H-M_alt 'P 1 21/c 1'
_atom_sites_solution_hydrogens mixed
_atom_sites_solution_primary dual
_audit_creation_date 2022-07-19
_audit_creation_method
;
Olex2 1.3
(compiled 2020.11.12 svn.r5f609507 for OlexSys, GUI svn.r6408)
;
_audit_update_record
;
2022-08-20 deposited with the CCDC.	2022-11-15 downloaded from the CCDC.
;
_cell_angle_alpha 90
_cell_angle_beta 107.362(2)
_cell_angle_gamma 90
_cell_formula_units_Z 4
_cell_length_a 11.5914(2)
_cell_length_b 23.9157(5)
_cell_length_c 18.2913(4)
_cell_measurement_reflns_used 34744
_cell_measurement_temperature 293
_cell_measurement_theta_max 33.4860
_cell_measurement_theta_min 1.9320
_cell_volume 4839.62(18)
_computing_cell_refinement 'CrysAlisPro 1.171.41.98a (Rigaku OD, 2021)'
_computing_data_collection 'CrysAlisPro 1.171.41.98a (Rigaku OD, 2021)'
_computing_data_reduction 'CrysAlisPro 1.171.41.98a (Rigaku OD, 2021)'
_computing_molecular_graphics 'Olex2 1.3 (Dolomanov et al., 2009)'
_computing_publication_material 'Olex2 1.3 (Dolomanov et al., 2009)'
_computing_structure_refinement 'SHELXL 2018/3 (Sheldrick, 2015)'
_computing_structure_solution 'SHELXT 2018/2 (Sheldrick, 2018)'
_diffrn_ambient_temperature 293
_diffrn_detector 'CCD plate'
_diffrn_measured_fraction_theta_full 0.998
_diffrn_measured_fraction_theta_max 0.999
_diffrn_measurement_details
;
List of Runs (angles in degrees, time in seconds):

  # Type    Start    End  Width  t~exp~   \w     \q     \k     \f   Frames
#--------------------------------------------------------------------------
  1  \w   -118.00  62.00   0.50    3.50    --  -28.00  45.00   0.00  360
  2  \w   -118.00  62.00   0.50    3.50    --  -28.00  45.00  90.00  360
  3  \w   -118.00  62.00   0.50    3.50    --  -28.00  45.00 180.00  360
  4  \w   -118.00  62.00   0.50    3.50    --  -28.00  45.00 270.00  360
;
_diffrn_measurement_device 'abstract diffractometer'
_diffrn_measurement_device_type 'dtrek-CrysAlisPro-abstract goniometer imported rigaku-d*trek images'
_diffrn_measurement_method '\w scans'
_diffrn_orient_matrix_type 'CrysAlisPro convention (1999,Acta A55,543-557)'
_diffrn_orient_matrix_UB_11 0.0325204000
_diffrn_orient_matrix_UB_12 0.0074349000
_diffrn_orient_matrix_UB_13 0.0381258000
_diffrn_orient_matrix_UB_21 0.0273829000
_diffrn_orient_matrix_UB_22 -0.0268129000
_diffrn_orient_matrix_UB_23 0.0056456000
_diffrn_orient_matrix_UB_31 0.0479791000
_diffrn_orient_matrix_UB_32 0.0102750000
_diffrn_orient_matrix_UB_33 -0.0128576000
_diffrn_radiation_monochromator graphite
_diffrn_radiation_probe x-ray
_diffrn_radiation_type 'Mo K\a'
_diffrn_radiation_wavelength 0.71073
_diffrn_reflns_av_R_equivalents 0.0523
_diffrn_reflns_av_unetI/netI 0.0337
_diffrn_reflns_Laue_measured_fraction_full 0.998
_diffrn_reflns_Laue_measured_fraction_max 0.999
_diffrn_reflns_limit_h_max 16
_diffrn_reflns_limit_h_min -16
_diffrn_reflns_limit_k_max 33
_diffrn_reflns_limit_k_min -33
_diffrn_reflns_limit_l_max 25
_diffrn_reflns_limit_l_min -25
_diffrn_reflns_number 83624
_diffrn_reflns_point_group_measured_fraction_full 0.998
_diffrn_reflns_point_group_measured_fraction_max 0.999
_diffrn_reflns_theta_full 25.242
_diffrn_reflns_theta_max 29.574
_diffrn_reflns_theta_min 1.841
_diffrn_source 'fine-focus sealed X-ray tube'
_diffrn_source_type 'Enhance (Mo) X-ray Source'
_exptl_absorpt_coefficient_mu 0.859
_exptl_absorpt_correction_T_max 1.00000
_exptl_absorpt_correction_T_min 0.67798
_exptl_absorpt_correction_type multi-scan
_exptl_absorpt_process_details
;
CrysAlisPro 1.171.41.98a (Rigaku Oxford Diffraction, 2021)
Empirical absorption correction using spherical harmonics,
implemented in SCALE3 ABSPACK scaling algorithm.
;
_exptl_crystal_colour 'dark brown'
_exptl_crystal_colour_modifier dark
_exptl_crystal_colour_primary brown
_exptl_crystal_density_diffrn 1.497
_exptl_crystal_description block
_exptl_crystal_F_000 2224
_exptl_crystal_size_max 0.25
_exptl_crystal_size_mid 0.23
_exptl_crystal_size_min 0.22
_refine_diff_density_max 0.789
_refine_diff_density_min -0.427
_refine_diff_density_rms 0.071
_refine_ls_extinction_method none
_refine_ls_goodness_of_fit_ref 1.056
_refine_ls_hydrogen_treatment mixed
_refine_ls_matrix_type full
_refine_ls_number_parameters 580
_refine_ls_number_reflns 13553
_refine_ls_number_restraints 0
_refine_ls_restrained_S_all 1.056
_refine_ls_R_factor_all 0.0876
_refine_ls_R_factor_gt 0.0565
_refine_ls_shift/su_max 0.001
_refine_ls_shift/su_mean 0.000
_refine_ls_structure_factor_coef Fsqd
_refine_ls_weighting_details 'w=1/[\s^2^(Fo^2^)+(0.0684P)^2^+2.8148P] where P=(Fo^2^+2Fc^2^)/3'
_refine_ls_weighting_scheme calc
_refine_ls_wR_factor_gt 0.1320
_refine_ls_wR_factor_ref 0.1465
_reflns_Friedel_coverage 0.000
_reflns_number_gt 9593
_reflns_number_total 13553
_reflns_threshold_expression 'I > 2\s(I)'
_cod_data_source_file d2dt03048a2.cif
_cod_data_source_block cpru-feetln4-pf6-1
_cod_database_code 7711786
_shelx_shelxl_version_number 2018/3
_chemical_oxdiff_formula RuFeCHNSPF
_shelx_space_group_comment
;
The symmetry employed for this shelxl refinement is uniquely defined
by the following loop, which should always be used as a source of
symmetry information in preference to the above space-group names.
They are only intended as comments.
;
_reflns_odcompleteness_completeness 95.62
_reflns_odcompleteness_iscentric 1
_reflns_odcompleteness_theta 34.51
_olex2_refinement_description
;
1. Fixed Uiso
 At 1.2 times of:
  All C(H) groups, All C(H,H) groups
 At 1.5 times of:
  All C(H,H,H) groups
2.a Secondary CH2 refined with riding coordinates:
 C3(H3A,H3B), C2(H2A,H2B), C34(H34A,H34B), C42(H42A,H42B)
2.b Aromatic/amide H refined with riding coordinates:
 C32(H32), C8(H8), C4(H4), C38(H38), C26(H26), C10(H10), C22(H22), C6(H6),
 C7(H7A), C28(H28), C25(H25), C5(H5), C23(H23), C24(H24), C14(H14), C31(H31),
 C30(H30), C13(H13), C16(H16), C11(H11), C20(H20), C12(H12), C29(H29), C17(H17),
  C19(H19), C18(H18)
2.c Idealised Me refined as rotating group:
 C36(H36A,H36B,H36C), C40(H40A,H40B,H40C), C33(H33A,H33B,H33C), C43(H43A,H43B,
 H43C)
;
_olex2_submission_special_instructions 'No special instructions were received'
_oxdiff_exptl_absorpt_empirical_details
;
Empirical correction (ABSPACK) includes:
- Absorption correction using spherical harmonics
- Frame scaling
- Detector area scaling
;
_oxdiff_exptl_absorpt_empirical_full_max 1.476
_oxdiff_exptl_absorpt_empirical_full_min 0.816

loop_
_space_group_symop_operation_xyz
'x, y, z'
'-x, y+1/2, -z+1/2'
'-x, -y, -z'
'x, -y-1/2, z-1/2'

loop_
_atom_site_label
_atom_site_type_symbol
_atom_site_fract_x
_atom_site_fract_y
_atom_site_fract_z
_atom_site_U_iso_or_equiv
_atom_site_adp_type
_atom_site_occupancy
_atom_site_site_symmetry_order
_atom_site_calc_flag
_atom_site_refinement_flags_posn
_atom_site_refinement_flags_adp
_atom_site_refinement_flags_occupancy
_atom_site_disorder_assembly
_atom_site_disorder_group
Ru1 Ru 0.81188(2) 0.23191(2) 0.56293(2) 0.04387(8) Uani 1 1 d . . . . .
Fe1 Fe 0.55035(4) 0.39885(2) 0.56697(3) 0.05218(13) Uani 1 1 d . . . . .
P2 P 0.77482(7) 0.25324(4) 0.43731(5) 0.04710(19) Uani 1 1 d . . . . .
P1 P 0.63955(8) 0.18059(4) 0.51934(5) 0.0533(2) Uani 1 1 d . . . . .
S005 S 0.21544(11) 0.31000(7) 0.45684(8) 0.0945(4) Uani 1 1 d . . . . .
S006 S 0.69918(16) 0.48427(6) 0.78551(8) 0.1091(5) Uani 1 1 d . . . . .
P3 P 0.27170(17) 0.10423(7) 0.23222(10) 0.1041(5) Uani 1 1 d . . . . .
N4 N 0.4881(2) 0.40143(13) 0.45890(17) 0.0561(7) Uani 1 1 d . . . . .
N3 N 0.3896(3) 0.36914(15) 0.42577(18) 0.0654(8) Uani 1 1 d . . . . .
N5 N 0.6523(3) 0.46162(13) 0.5709(2) 0.0639(8) Uani 1 1 d . . . . .
N7 N 0.5672(3) 0.42448(15) 0.6671(2) 0.0663(8) Uani 1 1 d . . . . .
N2 N 0.4021(3) 0.36229(16) 0.5526(2) 0.0617(8) Uani 1 1 d . . . . .
N1 N 0.6635(3) 0.33795(13) 0.57356(18) 0.0579(7) Uani 1 1 d . . . . .
N6 N 0.7049(3) 0.48464(15) 0.6410(2) 0.0784(10) Uani 1 1 d . . . . .
C27 C 0.8164(3) 0.32230(15) 0.4112(2) 0.0533(8) Uani 1 1 d . . . . .
C1 C 0.7171(3) 0.29801(15) 0.56807(18) 0.0473(7) Uani 1 1 d . . . . .
C39 C 0.6914(3) 0.47955(17) 0.5127(3) 0.0690(11) Uani 1 1 d . . . . .
C37 C 0.5432(3) 0.42425(17) 0.4110(2) 0.0624(9) Uani 1 1 d . . . . .
C21 C 0.8427(3) 0.20856(15) 0.38036(19) 0.0525(8) Uani 1 1 d . . . . .
C32 C 0.8927(4) 0.35607(18) 0.4661(3) 0.0708(11) Uani 1 1 d . . . . .
H32 H 0.919765 0.344171 0.516806 0.085 Uiso 1 1 calc R U . . .
C35 C 0.3470(3) 0.35011(17) 0.4808(2) 0.0642(10) Uani 1 1 d . . . . .
C3 C 0.6111(3) 0.24771(18) 0.3927(2) 0.0607(9) Uani 1 1 d . . . . .
H3A H 0.570469 0.278365 0.409496 0.073 Uiso 1 1 calc R U . . .
H3B H 0.592413 0.249737 0.337390 0.073 Uiso 1 1 calc R U . . .
C8 C 0.9745(3) 0.25936(18) 0.6574(2) 0.0629(10) Uani 1 1 d . . . . .
H8 H 0.988406 0.296540 0.672327 0.076 Uiso 1 1 calc R U . . .
C41 C 0.6539(4) 0.46299(19) 0.6895(3) 0.0743(12) Uani 1 1 d . . . . .
C4 C 0.9097(3) 0.22011(19) 0.6871(2) 0.0660(11) Uani 1 1 d . . . . .
H4 H 0.873279 0.226690 0.725219 0.079 Uiso 1 1 calc R U . . .
C38 C 0.6390(4) 0.46111(18) 0.4391(3) 0.0711(11) Uani 1 1 d . . . . .
H38 H 0.672496 0.475401 0.402688 0.085 Uiso 1 1 calc R U . . .
C26 C 0.7782(4) 0.18273(18) 0.3132(2) 0.0697(10) Uani 1 1 d . . . . .
H26 H 0.694776 0.187221 0.294705 0.084 Uiso 1 1 calc R U . . .
C10 C 0.5338(4) 0.2207(2) 0.6278(2) 0.0725(11) Uani 1 1 d . . . . .
H10 H 0.607392 0.238244 0.650438 0.087 Uiso 1 1 calc R U . . .
C22 C 0.9669(4) 0.20150(19) 0.4048(2) 0.0678(10) Uani 1 1 d . . . . .
H22 H 1.012603 0.219472 0.449020 0.081 Uiso 1 1 calc R U . . .
C36 C 0.5004(4) 0.4101(2) 0.3276(3) 0.0832(13) Uani 1 1 d . . . . .
H36A H 0.415976 0.418930 0.307462 0.125 Uiso 1 1 calc R U . . .
H36B H 0.512234 0.370960 0.320973 0.125 Uiso 1 1 calc R U . . .
H36C H 0.545294 0.431446 0.300934 0.125 Uiso 1 1 calc R U . . .
F3 F 0.3758(5) 0.1427(2) 0.2244(3) 0.187(2) Uani 1 1 d . . . . .
C2 C 0.5678(4) 0.19220(19) 0.4155(2) 0.0695(11) Uani 1 1 d . . . . .
H2A H 0.589097 0.162046 0.386527 0.083 Uiso 1 1 calc R U . . .
H2B H 0.480556 0.192728 0.404328 0.083 Uiso 1 1 calc R U . . .
C15 C 0.6653(4) 0.10551(18) 0.5282(2) 0.0734(11) Uani 1 1 d . . . . .
C9 C 0.5171(3) 0.19013(18) 0.5615(2) 0.0629(9) Uani 1 1 d . . . . .
C6 C 0.9739(3) 0.17708(19) 0.5954(2) 0.0693(11) Uani 1 1 d . . . . .
H6 H 0.987290 0.150335 0.561907 0.083 Uiso 1 1 calc R U . . .
C7 C 1.0140(3) 0.23276(19) 0.6019(2) 0.0632(10) Uani 1 1 d . . . . .
H7A H 1.059594 0.249141 0.573564 0.076 Uiso 1 1 calc R U . . .
C28 C 0.7761(4) 0.34128(18) 0.3360(2) 0.0674(10) Uani 1 1 d . . . . .
H28 H 0.724833 0.319197 0.298182 0.081 Uiso 1 1 calc R U . . .
C25 C 0.8382(5) 0.1499(2) 0.2732(3) 0.0824(13) Uani 1 1 d . . . . .
H25 H 0.794179 0.132923 0.227694 0.099 Uiso 1 1 calc R U . . .
C5 C 0.9101(4) 0.16925(19) 0.6488(2) 0.0711(11) Uani 1 1 d . . . . .
H5 H 0.874142 0.136105 0.657280 0.085 Uiso 1 1 calc R U . . .
C40 C 0.7932(4) 0.5206(2) 0.5289(4) 0.0991(17) Uani 1 1 d . . . . .
H40A H 0.864591 0.504072 0.562938 0.149 Uiso 1 1 calc R U . . .
H40B H 0.772049 0.553434 0.552304 0.149 Uiso 1 1 calc R U . . .
H40C H 0.808368 0.530776 0.481807 0.149 Uiso 1 1 calc R U . . .
F5 F 0.1788(5) 0.0621(2) 0.2440(3) 0.197(2) Uani 1 1 d . . . . .
C23 C 1.0236(4) 0.1683(2) 0.3646(3) 0.0810(13) Uani 1 1 d . . . . .
H23 H 1.107013 0.163736 0.382347 0.097 Uiso 1 1 calc R U . . .
C24 C 0.9590(5) 0.14207(19) 0.2992(3) 0.0814(13) Uani 1 1 d . . . . .
H24 H 0.997561 0.119102 0.272689 0.098 Uiso 1 1 calc R U . . .
C14 C 0.4060(4) 0.1643(2) 0.5288(3) 0.0900(15) Uani 1 1 d . . . . .
H14 H 0.392677 0.144152 0.483575 0.108 Uiso 1 1 calc R U . . .
C31 C 0.9288(4) 0.4075(2) 0.4460(3) 0.0849(14) Uani 1 1 d . . . . .
H31 H 0.980811 0.429818 0.483152 0.102 Uiso 1 1 calc R U . . .
C30 C 0.8885(5) 0.4257(2) 0.3718(4) 0.0925(16) Uani 1 1 d . . . . .
H30 H 0.912867 0.460284 0.358439 0.111 Uiso 1 1 calc R U . . .
C13 C 0.3152(4) 0.1686(3) 0.5634(3) 0.115(2) Uani 1 1 d . . . . .
H13 H 0.241403 0.150990 0.541605 0.138 Uiso 1 1 calc R U . . .
C16 C 0.6313(5) 0.0742(2) 0.5822(3) 0.1021(17) Uani 1 1 d . . . . .
H16 H 0.587052 0.090670 0.611371 0.122 Uiso 1 1 calc R U . . .
C11 C 0.4411(5) 0.2251(3) 0.6608(3) 0.0932(16) Uani 1 1 d . . . . .
H11 H 0.451798 0.246474 0.704814 0.112 Uiso 1 1 calc R U . . .
C20 C 0.7330(7) 0.0801(2) 0.4871(3) 0.116(2) Uani 1 1 d . . . . .
H20 H 0.757830 0.100931 0.451556 0.139 Uiso 1 1 calc R U . . .
C12 C 0.3333(4) 0.1981(3) 0.6286(3) 0.113(2) Uani 1 1 d . . . . .
H12 H 0.272357 0.200271 0.651981 0.136 Uiso 1 1 calc R U . . .
C29 C 0.8124(5) 0.3927(2) 0.3176(3) 0.0812(13) Uani 1 1 d . . . . .
H29 H 0.784534 0.405310 0.267266 0.097 Uiso 1 1 calc R U . . .
F2 F 0.2599(6) 0.0833(3) 0.1511(3) 0.245(3) Uani 1 1 d . . . . .
F4 F 0.1801(7) 0.1473(3) 0.2122(5) 0.300(5) Uani 1 1 d . . . . .
F1 F 0.2957(7) 0.1175(3) 0.3160(3) 0.235(3) Uani 1 1 d . . . . .
F6 F 0.3647(7) 0.0583(3) 0.2542(5) 0.278(4) Uani 1 1 d . . . . .
C34 C 0.1604(5) 0.3167(3) 0.3546(3) 0.117(2) Uani 1 1 d . . . . .
H34A H 0.076000 0.305677 0.337345 0.141 Uiso 1 1 calc R U . . .
H34B H 0.165156 0.355589 0.340847 0.141 Uiso 1 1 calc R U . . .
C17 C 0.6638(8) 0.0182(3) 0.5925(5) 0.139(3) Uani 1 1 d . . . . .
H17 H 0.641264 -0.002715 0.628900 0.166 Uiso 1 1 calc R U . . .
C19 C 0.7647(9) 0.0240(3) 0.4978(5) 0.161(4) Uani 1 1 d . . . . .
H19 H 0.810268 0.007053 0.469884 0.193 Uiso 1 1 calc R U . . .
C18 C 0.7266(11) -0.0061(3) 0.5512(6) 0.161(4) Uani 1 1 d . . . . .
H18 H 0.745399 -0.043901 0.558248 0.194 Uiso 1 1 calc R U . . .
C33 C 0.2266(7) 0.2834(4) 0.3163(5) 0.172(4) Uani 1 1 d . . . . .
H33A H 0.203785 0.293389 0.263061 0.258 Uiso 1 1 calc R U . . .
H33B H 0.209058 0.244582 0.321181 0.258 Uiso 1 1 calc R U . . .
H33C H 0.311614 0.289797 0.338859 0.258 Uiso 1 1 calc R U . . .
C42 C 0.8134(8) 0.5374(3) 0.7890(5) 0.161(4) Uani 1 1 d . . . . .
H42A H 0.789040 0.559327 0.742335 0.193 Uiso 1 1 calc R U . . .
H42B H 0.818744 0.562335 0.831708 0.193 Uiso 1 1 calc R U . . .
C43 C 0.9277(8) 0.5137(4) 0.7973(7) 0.211(5) Uani 1 1 d . . . . .
H43A H 0.919711 0.483490 0.761605 0.316 Uiso 1 1 calc R U . . .
H43B H 0.960903 0.499924 0.848534 0.316 Uiso 1 1 calc R U . . .
H43C H 0.980465 0.541709 0.787266 0.316 Uiso 1 1 calc R U . . .
H2 H 0.370(4) 0.3542(19) 0.577(2) 0.066(15) Uiso 1 1 d . . . . .
H7 H 0.515(5) 0.413(2) 0.696(3) 0.106(18) Uiso 1 1 d . . . . .

loop_
_atom_site_aniso_label
_atom_site_aniso_U_11
_atom_site_aniso_U_22
_atom_site_aniso_U_33
_atom_site_aniso_U_23
_atom_site_aniso_U_13
_atom_site_aniso_U_12
Ru1 0.03698(13) 0.05383(16) 0.03844(13) 0.00221(11) 0.00766(9) 0.00176(10)
Fe1 0.0383(2) 0.0552(3) 0.0586(3) -0.0023(2) 0.0078(2) 0.0019(2)
P2 0.0413(4) 0.0579(5) 0.0407(4) 0.0042(3) 0.0100(3) -0.0036(3)
P1 0.0507(5) 0.0625(6) 0.0444(4) 0.0042(4) 0.0108(4) -0.0112(4)
S005 0.0703(7) 0.1222(11) 0.0809(8) -0.0032(7) 0.0075(6) -0.0409(7)
S006 0.1275(12) 0.0930(9) 0.0766(8) -0.0200(7) -0.0158(8) 0.0017(9)
P3 0.1265(12) 0.1035(11) 0.1108(11) 0.0145(9) 0.0790(10) 0.0273(10)
N4 0.0425(14) 0.0618(18) 0.0610(17) 0.0009(14) 0.0109(13) 0.0021(13)
N3 0.0526(17) 0.080(2) 0.0571(18) -0.0013(16) 0.0070(14) -0.0073(16)
N5 0.0490(16) 0.0544(18) 0.080(2) -0.0042(16) 0.0062(15) -0.0012(13)
N7 0.0582(19) 0.071(2) 0.0635(19) -0.0111(16) 0.0094(15) 0.0018(16)
N2 0.0440(16) 0.079(2) 0.060(2) -0.0025(17) 0.0123(15) -0.0061(15)
N1 0.0445(15) 0.0617(18) 0.0637(18) 0.0018(14) 0.0103(13) 0.0045(14)
N6 0.064(2) 0.068(2) 0.087(3) -0.0080(19) -0.0012(19) -0.0049(17)
C27 0.0459(17) 0.059(2) 0.060(2) 0.0058(16) 0.0232(15) 0.0004(15)
C1 0.0360(15) 0.059(2) 0.0443(16) 0.0035(14) 0.0078(12) -0.0021(14)
C39 0.048(2) 0.057(2) 0.100(3) 0.005(2) 0.020(2) 0.0016(17)
C37 0.052(2) 0.068(2) 0.068(2) 0.0098(18) 0.0174(17) 0.0142(17)
C21 0.060(2) 0.0567(19) 0.0424(16) 0.0016(14) 0.0176(14) -0.0104(16)
C32 0.057(2) 0.070(3) 0.086(3) 0.007(2) 0.023(2) -0.0100(19)
C35 0.0474(19) 0.071(3) 0.067(2) -0.0042(19) 0.0068(17) -0.0057(17)
C3 0.0440(18) 0.085(3) 0.0477(18) 0.0143(17) 0.0049(14) -0.0048(17)
C8 0.0419(17) 0.084(3) 0.053(2) -0.0077(18) -0.0006(15) 0.0010(17)
C41 0.064(2) 0.070(3) 0.073(3) -0.015(2) -0.003(2) 0.009(2)
C4 0.050(2) 0.100(3) 0.0417(17) 0.0072(19) 0.0033(14) 0.0111(19)
C38 0.056(2) 0.069(3) 0.094(3) 0.018(2) 0.031(2) 0.0070(19)
C26 0.074(3) 0.076(3) 0.057(2) -0.0062(19) 0.0153(19) -0.017(2)
C10 0.058(2) 0.103(3) 0.057(2) 0.012(2) 0.0170(18) -0.006(2)
C22 0.063(2) 0.091(3) 0.051(2) -0.0106(19) 0.0196(17) 0.000(2)
C36 0.072(3) 0.108(4) 0.071(3) 0.016(2) 0.023(2) 0.015(3)
F3 0.255(6) 0.148(4) 0.221(5) -0.025(3) 0.168(5) -0.049(4)
C2 0.057(2) 0.096(3) 0.0476(19) 0.0073(19) 0.0042(16) -0.027(2)
C15 0.095(3) 0.064(2) 0.054(2) -0.0017(18) 0.012(2) -0.019(2)
C9 0.0498(19) 0.083(3) 0.057(2) 0.0114(19) 0.0174(16) -0.0084(18)
C6 0.056(2) 0.085(3) 0.062(2) -0.004(2) 0.0097(17) 0.024(2)
C7 0.0365(16) 0.094(3) 0.054(2) 0.0052(19) 0.0058(14) 0.0059(18)
C28 0.073(2) 0.070(2) 0.066(2) 0.0130(19) 0.031(2) 0.007(2)
C25 0.116(4) 0.075(3) 0.060(2) -0.020(2) 0.032(3) -0.023(3)
C5 0.058(2) 0.075(3) 0.070(3) 0.024(2) 0.0040(19) 0.0103(19)
C40 0.075(3) 0.076(3) 0.148(5) 0.004(3) 0.036(3) -0.018(2)
F5 0.193(5) 0.209(5) 0.240(6) -0.024(4) 0.144(5) -0.057(4)
C23 0.073(3) 0.108(4) 0.069(3) -0.006(2) 0.032(2) 0.007(3)
C24 0.112(4) 0.072(3) 0.076(3) -0.009(2) 0.053(3) -0.004(3)
C14 0.066(3) 0.125(4) 0.079(3) -0.001(3) 0.020(2) -0.032(3)
C31 0.066(3) 0.074(3) 0.120(4) -0.007(3) 0.035(3) -0.021(2)
C30 0.093(4) 0.070(3) 0.136(5) 0.021(3) 0.067(4) -0.003(3)
C13 0.054(3) 0.192(7) 0.097(4) 0.013(4) 0.020(3) -0.032(3)
C16 0.115(4) 0.090(4) 0.095(4) 0.029(3) 0.023(3) -0.009(3)
C11 0.078(3) 0.144(5) 0.063(3) 0.008(3) 0.029(2) 0.012(3)
C20 0.198(7) 0.069(3) 0.089(4) -0.007(3) 0.056(4) 0.008(4)
C12 0.056(3) 0.211(7) 0.078(3) 0.018(4) 0.028(2) 0.003(4)
C29 0.092(3) 0.078(3) 0.089(3) 0.027(3) 0.050(3) 0.009(3)
F2 0.272(7) 0.352(9) 0.157(5) -0.077(5) 0.135(5) -0.097(7)
F4 0.277(8) 0.293(8) 0.400(11) 0.193(8) 0.206(8) 0.205(7)
F1 0.307(8) 0.297(7) 0.137(4) -0.060(5) 0.120(5) -0.115(6)
F6 0.275(8) 0.267(7) 0.377(11) 0.162(7) 0.227(8) 0.148(6)
C34 0.077(3) 0.177(6) 0.081(4) -0.017(4) -0.001(3) -0.043(4)
C17 0.174(8) 0.092(5) 0.138(7) 0.047(5) 0.030(6) -0.021(5)
C19 0.272(11) 0.083(5) 0.130(6) -0.018(4) 0.062(7) 0.030(6)
C18 0.255(12) 0.068(4) 0.145(7) 0.002(4) 0.036(7) 0.001(6)
C33 0.133(6) 0.258(11) 0.121(6) -0.076(7) 0.034(5) -0.096(7)
C42 0.160(7) 0.129(6) 0.140(6) -0.041(5) -0.037(5) -0.015(5)
C43 0.133(7) 0.145(8) 0.303(15) -0.015(8) -0.013(8) 0.002(6)

loop_
_atom_type_symbol
_atom_type_description
_atom_type_scat_dispersion_real
_atom_type_scat_dispersion_imag
_atom_type_scat_source
C C 0.0033 0.0016 'International Tables Vol C Tables 4.2.6.8 and 6.1.1.4'
H H 0.0000 0.0000 'International Tables Vol C Tables 4.2.6.8 and 6.1.1.4'
F F 0.0171 0.0103 'International Tables Vol C Tables 4.2.6.8 and 6.1.1.4'
Fe Fe 0.3463 0.8444 'International Tables Vol C Tables 4.2.6.8 and 6.1.1.4'
N N 0.0061 0.0033 'International Tables Vol C Tables 4.2.6.8 and 6.1.1.4'
P P 0.1023 0.0942 'International Tables Vol C Tables 4.2.6.8 and 6.1.1.4'
Ru Ru -1.2594 0.8363 'International Tables Vol C Tables 4.2.6.8 and 6.1.1.4'
S S 0.1246 0.1234 'International Tables Vol C Tables 4.2.6.8 and 6.1.1.4'

loop_
_geom_angle_atom_site_label_1
_geom_angle_atom_site_label_2
_geom_angle_atom_site_label_3
_geom_angle
_geom_angle_site_symmetry_1
_geom_angle_site_symmetry_3
_geom_angle_publ_flag
P2 Ru1 P1 83.41(3) . . ?
C1 Ru1 P2 85.82(10) . . ?
C1 Ru1 P1 90.35(9) . . ?
C1 Ru1 C8 94.70(14) . . ?
C1 Ru1 C4 100.16(15) . . ?
C1 Ru1 C6 155.83(15) . . ?
C1 Ru1 C7 122.06(15) . . ?
C1 Ru1 C5 133.80(16) . . ?
C8 Ru1 P2 125.22(11) . . ?
C8 Ru1 P1 151.17(11) . . ?
C4 Ru1 P2 160.87(11) . . ?
C4 Ru1 P1 114.47(11) . . ?
C4 Ru1 C8 36.71(15) . . ?
C4 Ru1 C7 60.74(14) . . ?
C6 Ru1 P2 107.05(11) . . ?
C6 Ru1 P1 111.04(13) . . ?
C6 Ru1 C8 61.13(16) . . ?
C6 Ru1 C4 61.40(15) . . ?
C6 Ru1 C7 36.70(15) . . ?
C6 Ru1 C5 36.80(16) . . ?
C7 Ru1 P2 100.64(10) . . ?
C7 Ru1 P1 147.45(12) . . ?
C7 Ru1 C8 36.06(14) . . ?
C5 Ru1 P2 140.37(13) . . ?
C5 Ru1 P1 95.43(12) . . ?
C5 Ru1 C8 61.15(16) . . ?
C5 Ru1 C4 36.75(16) . . ?
C5 Ru1 C7 60.92(16) . . ?
N4 Fe1 N5 93.01(14) . . ?
N4 Fe1 N1 97.44(13) . . ?
N5 Fe1 N1 100.94(13) . . ?
N7 Fe1 N4 154.27(14) . . ?
N7 Fe1 N5 79.83(16) . . ?
N7 Fe1 N1 108.15(14) . . ?
N2 Fe1 N4 79.66(15) . . ?
N2 Fe1 N5 155.22(15) . . ?
N2 Fe1 N7 96.50(17) . . ?
N2 Fe1 N1 103.46(15) . . ?
C27 P2 Ru1 118.96(12) . . ?
C27 P2 C21 100.84(15) . . ?
C27 P2 C3 105.54(17) . . ?
C21 P2 Ru1 117.59(12) . . ?
C21 P2 C3 105.60(18) . . ?
C3 P2 Ru1 107.06(12) . . ?
C2 P1 Ru1 110.91(12) . . ?
C15 P1 Ru1 113.42(15) . . ?
C15 P1 C2 104.5(2) . . ?
C15 P1 C9 102.3(2) . . ?
C9 P1 Ru1 119.84(14) . . ?
C9 P1 C2 104.31(19) . . ?
C35 S005 C34 103.1(2) . . ?
C41 S006 C42 103.6(3) . . ?
F5 P3 F3 174.3(4) . . ?
F2 P3 F3 87.2(3) . . ?
F2 P3 F5 93.3(3) . . ?
F4 P3 F3 94.9(4) . . ?
F4 P3 F5 90.6(4) . . ?
F4 P3 F2 98.1(5) . . ?
F4 P3 F1 90.4(4) . . ?
F4 P3 F6 178.2(4) . . ?
F1 P3 F3 93.3(3) . . ?
F1 P3 F5 85.4(3) . . ?
F1 P3 F2 171.4(5) . . ?
F6 P3 F3 86.7(4) . . ?
F6 P3 F5 87.7(4) . . ?
F6 P3 F2 82.5(4) . . ?
F6 P3 F1 88.9(5) . . ?
N3 N4 Fe1 117.0(2) . . ?
C37 N4 Fe1 125.9(3) . . ?
C37 N4 N3 116.0(3) . . ?
C35 N3 N4 108.0(3) . . ?
N6 N5 Fe1 117.0(3) . . ?
C39 N5 Fe1 125.1(3) . . ?
C39 N5 N6 117.0(4) . . ?
Fe1 N7 H7 123(3) . . ?
C41 N7 Fe1 111.9(3) . . ?
C41 N7 H7 125(3) . . ?
Fe1 N2 H2 133(4) . . ?
C35 N2 Fe1 113.4(3) . . ?
C35 N2 H2 113(4) . . ?
C1 N1 Fe1 169.4(3) . . ?
C41 N6 N5 108.2(3) . . ?
C32 C27 P2 120.0(3) . . ?
C32 C27 C28 118.7(4) . . ?
C28 C27 P2 121.2(3) . . ?
N1 C1 Ru1 177.6(3) . . ?
N5 C39 C38 121.2(4) . . ?
N5 C39 C40 119.0(4) . . ?
C38 C39 C40 119.8(4) . . ?
N4 C37 C38 119.9(4) . . ?
N4 C37 C36 119.7(4) . . ?
C38 C37 C36 120.4(4) . . ?
C26 C21 P2 123.9(3) . . ?
C26 C21 C22 117.9(4) . . ?
C22 C21 P2 118.1(3) . . ?
C27 C32 H32 119.8 . . ?
C27 C32 C31 120.3(4) . . ?
C31 C32 H32 119.8 . . ?
N3 C35 S005 119.6(3) . . ?
N2 C35 S005 120.2(3) . . ?
N2 C35 N3 120.2(4) . . ?
P2 C3 H3A 109.9 . . ?
P2 C3 H3B 109.9 . . ?
H3A C3 H3B 108.3 . . ?
C2 C3 P2 108.9(3) . . ?
C2 C3 H3A 109.9 . . ?
C2 C3 H3B 109.9 . . ?
Ru1 C8 H8 122.6 . . ?
C4 C8 Ru1 71.3(2) . . ?
C4 C8 H8 126.1 . . ?
C7 C8 Ru1 71.7(2) . . ?
C7 C8 H8 126.1 . . ?
C7 C8 C4 107.9(4) . . ?
N7 C41 S006 118.8(4) . . ?
N6 C41 S006 120.2(3) . . ?
N6 C41 N7 121.0(4) . . ?
Ru1 C4 H4 122.3 . . ?
C8 C4 Ru1 72.0(2) . . ?
C8 C4 H4 126.2 . . ?
C5 C4 Ru1 71.2(2) . . ?
C5 C4 C8 107.6(4) . . ?
C5 C4 H4 126.2 . . ?
C39 C38 C37 129.5(4) . . ?
C39 C38 H38 115.2 . . ?
C37 C38 H38 115.2 . . ?
C21 C26 H26 120.1 . . ?
C21 C26 C25 119.8(4) . . ?
C25 C26 H26 120.1 . . ?
C9 C10 H10 120.0 . . ?
C9 C10 C11 120.0(4) . . ?
C11 C10 H10 120.0 . . ?
C21 C22 H22 119.5 . . ?
C23 C22 C21 121.0(4) . . ?
C23 C22 H22 119.5 . . ?
C37 C36 H36A 109.5 . . ?
C37 C36 H36B 109.5 . . ?
C37 C36 H36C 109.5 . . ?
H36A C36 H36B 109.5 . . ?
H36A C36 H36C 109.5 . . ?
H36B C36 H36C 109.5 . . ?
P1 C2 H2A 109.8 . . ?
P1 C2 H2B 109.8 . . ?
C3 C2 P1 109.2(2) . . ?
C3 C2 H2A 109.8 . . ?
C3 C2 H2B 109.8 . . ?
H2A C2 H2B 108.3 . . ?
C16 C15 P1 121.4(4) . . ?
C20 C15 P1 119.4(4) . . ?
C20 C15 C16 118.7(5) . . ?
C10 C9 P1 121.1(3) . . ?
C10 C9 C14 118.8(4) . . ?
C14 C9 P1 120.0(3) . . ?
Ru1 C6 H6 121.6 . . ?
C7 C6 Ru1 72.2(2) . . ?
C7 C6 H6 126.3 . . ?
C5 C6 Ru1 71.6(2) . . ?
C5 C6 H6 126.3 . . ?
C5 C6 C7 107.3(4) . . ?
Ru1 C7 H7A 122.8 . . ?
C8 C7 Ru1 72.2(2) . . ?
C8 C7 C6 108.9(4) . . ?
C8 C7 H7A 125.5 . . ?
C6 C7 Ru1 71.1(2) . . ?
C6 C7 H7A 125.5 . . ?
C27 C28 H28 120.1 . . ?
C29 C28 C27 119.8(4) . . ?
C29 C28 H28 120.1 . . ?
C26 C25 H25 119.3 . . ?
C24 C25 C26 121.4(4) . . ?
C24 C25 H25 119.3 . . ?
Ru1 C5 H5 122.2 . . ?
C4 C5 Ru1 72.0(2) . . ?
C4 C5 H5 125.9 . . ?
C6 C5 Ru1 71.6(2) . . ?
C6 C5 C4 108.2(4) . . ?
C6 C5 H5 125.9 . . ?
C39 C40 H40A 109.5 . . ?
C39 C40 H40B 109.5 . . ?
C39 C40 H40C 109.5 . . ?
H40A C40 H40B 109.5 . . ?
H40A C40 H40C 109.5 . . ?
H40B C40 H40C 109.5 . . ?
C22 C23 H23 119.6 . . ?
C24 C23 C22 120.7(5) . . ?
C24 C23 H23 119.6 . . ?
C25 C24 C23 119.1(4) . . ?
C25 C24 H24 120.5 . . ?
C23 C24 H24 120.5 . . ?
C9 C14 H14 119.9 . . ?
C13 C14 C9 120.2(5) . . ?
C13 C14 H14 119.9 . . ?
C32 C31 H31 119.8 . . ?
C30 C31 C32 120.4(5) . . ?
C30 C31 H31 119.8 . . ?
C31 C30 H30 120.2 . . ?
C29 C30 C31 119.5(4) . . ?
C29 C30 H30 120.2 . . ?
C14 C13 H13 119.8 . . ?
C12 C13 C14 120.3(5) . . ?
C12 C13 H13 119.8 . . ?
C15 C16 H16 120.2 . . ?
C15 C16 C17 119.5(7) . . ?
C17 C16 H16 120.2 . . ?
C10 C11 H11 119.9 . . ?
C12 C11 C10 120.2(5) . . ?
C12 C11 H11 119.9 . . ?
C15 C20 H20 119.4 . . ?
C15 C20 C19 121.2(6) . . ?
C19 C20 H20 119.4 . . ?
C13 C12 C11 120.5(5) . . ?
C13 C12 H12 119.8 . . ?
C11 C12 H12 119.8 . . ?
C28 C29 H29 119.4 . . ?
C30 C29 C28 121.2(5) . . ?
C30 C29 H29 119.4 . . ?
S005 C34 H34A 109.1 . . ?
S005 C34 H34B 109.1 . . ?
H34A C34 H34B 107.8 . . ?
C33 C34 S005 112.7(6) . . ?
C33 C34 H34A 109.1 . . ?
C33 C34 H34B 109.1 . . ?
C16 C17 H17 119.4 . . ?
C18 C17 C16 121.1(7) . . ?
C18 C17 H17 119.4 . . ?
C20 C19 H19 120.9 . . ?
C18 C19 C20 118.3(8) . . ?
C18 C19 H19 120.9 . . ?
C17 C18 C19 121.2(7) . . ?
C17 C18 H18 119.4 . . ?
C19 C18 H18 119.4 . . ?
C34 C33 H33A 109.5 . . ?
C34 C33 H33B 109.5 . . ?
C34 C33 H33C 109.5 . . ?
H33A C33 H33B 109.5 . . ?
H33A C33 H33C 109.5 . . ?
H33B C33 H33C 109.5 . . ?
S006 C42 H42A 109.2 . . ?
S006 C42 H42B 109.2 . . ?
H42A C42 H42B 107.9 . . ?
C43 C42 S006 112.0(7) . . ?
C43 C42 H42A 109.2 . . ?
C43 C42 H42B 109.2 . . ?
C42 C43 H43A 109.5 . . ?
C42 C43 H43B 109.5 . . ?
C42 C43 H43C 109.5 . . ?
H43A C43 H43B 109.5 . . ?
H43A C43 H43C 109.5 . . ?
H43B C43 H43C 109.5 . . ?

loop_
_geom_bond_atom_site_label_1
_geom_bond_atom_site_label_2
_geom_bond_distance
_geom_bond_site_symmetry_2
_geom_bond_publ_flag
Ru1 P2 2.2661(8) . ?
Ru1 P1 2.2764(9) . ?
Ru1 C1 1.943(4) . ?
Ru1 C8 2.242(3) . ?
Ru1 C4 2.233(3) . ?
Ru1 C6 2.222(4) . ?
Ru1 C7 2.236(3) . ?
Ru1 C5 2.222(4) . ?
Fe1 N4 1.892(3) . ?
Fe1 N5 1.899(3) . ?
Fe1 N7 1.886(3) . ?
Fe1 N2 1.875(3) . ?
Fe1 N1 1.939(3) . ?
P2 C27 1.823(4) . ?
P2 C21 1.826(4) . ?
P2 C3 1.833(3) . ?
P1 C2 1.852(4) . ?
P1 C15 1.820(4) . ?
P1 C9 1.821(4) . ?
S005 C35 1.743(4) . ?
S005 C34 1.793(6) . ?
S006 C41 1.751(5) . ?
S006 C42 1.822(9) . ?
P3 F3 1.558(5) . ?
P3 F5 1.535(5) . ?
P3 F2 1.533(5) . ?
P3 F4 1.446(5) . ?
P3 F1 1.508(5) . ?
P3 F6 1.507(6) . ?
N4 N3 1.361(4) . ?
N4 C37 1.345(5) . ?
N3 C35 1.328(5) . ?
N5 N6 1.361(5) . ?
N5 C39 1.345(6) . ?
N7 C41 1.334(6) . ?
N7 H7 0.96(5) . ?
N2 C35 1.309(5) . ?
N2 H2 0.68(4) . ?
N1 C1 1.161(4) . ?
N6 C41 1.311(6) . ?
C27 C32 1.383(5) . ?
C27 C28 1.391(5) . ?
C39 C38 1.375(6) . ?
C39 C40 1.496(6) . ?
C37 C38 1.390(6) . ?
C37 C36 1.494(6) . ?
C21 C26 1.379(5) . ?
C21 C22 1.383(5) . ?
C32 H32 0.9300 . ?
C32 C31 1.385(6) . ?
C3 H3A 0.9700 . ?
C3 H3B 0.9700 . ?
C3 C2 1.522(5) . ?
C8 H8 0.9300 . ?
C8 C4 1.409(6) . ?
C8 C7 1.386(5) . ?
C4 H4 0.9300 . ?
C4 C5 1.405(6) . ?
C38 H38 0.9300 . ?
C26 H26 0.9300 . ?
C26 C25 1.393(6) . ?
C10 H10 0.9300 . ?
C10 C9 1.379(6) . ?
C10 C11 1.384(6) . ?
C22 H22 0.9300 . ?
C22 C23 1.375(6) . ?
C36 H36A 0.9600 . ?
C36 H36B 0.9600 . ?
C36 H36C 0.9600 . ?
C2 H2A 0.9700 . ?
C2 H2B 0.9700 . ?
C15 C16 1.387(6) . ?
C15 C20 1.379(7) . ?
C9 C14 1.392(6) . ?
C6 H6 0.9300 . ?
C6 C7 1.403(6) . ?
C6 C5 1.403(6) . ?
C7 H7A 0.9300 . ?
C28 H28 0.9300 . ?
C28 C29 1.374(6) . ?
C25 H25 0.9300 . ?
C25 C24 1.351(7) . ?
C5 H5 0.9300 . ?
C40 H40A 0.9600 . ?
C40 H40B 0.9600 . ?
C40 H40C 0.9600 . ?
C23 H23 0.9300 . ?
C23 C24 1.361(6) . ?
C24 H24 0.9300 . ?
C14 H14 0.9300 . ?
C14 C13 1.384(7) . ?
C31 H31 0.9300 . ?
C31 C30 1.368(7) . ?
C30 H30 0.9300 . ?
C30 C29 1.365(7) . ?
C13 H13 0.9300 . ?
C13 C12 1.347(8) . ?
C16 H16 0.9300 . ?
C16 C17 1.391(9) . ?
C11 H11 0.9300 . ?
C11 C12 1.373(8) . ?
C20 H20 0.9300 . ?
C20 C19 1.390(8) . ?
C12 H12 0.9300 . ?
C29 H29 0.9300 . ?
C34 H34A 0.9700 . ?
C34 H34B 0.9700 . ?
C34 C33 1.427(10) . ?
C17 H17 0.9300 . ?
C17 C18 1.328(11) . ?
C19 H19 0.9300 . ?
C19 C18 1.387(11) . ?
C18 H18 0.9300 . ?
C33 H33A 0.9600 . ?
C33 H33B 0.9600 . ?
C33 H33C 0.9600 . ?
C42 H42A 0.9700 . ?
C42 H42B 0.9700 . ?
C42 C43 1.407(11) . ?
C43 H43A 0.9600 . ?
C43 H43B 0.9600 . ?
C43 H43C 0.9600 . ?

loop_
_geom_torsion_atom_site_label_1
_geom_torsion_atom_site_label_2
_geom_torsion_atom_site_label_3
_geom_torsion_atom_site_label_4
_geom_torsion
_geom_torsion_site_symmetry_1
_geom_torsion_site_symmetry_2
_geom_torsion_site_symmetry_3
_geom_torsion_site_symmetry_4
_geom_torsion_publ_flag
Ru1 P2 C27 C32 14.3(3) . . . . ?
Ru1 P2 C27 C28 -168.0(3) . . . . ?
Ru1 P2 C21 C26 126.0(3) . . . . ?
Ru1 P2 C21 C22 -56.0(3) . . . . ?
Ru1 P2 C3 C2 -49.2(3) . . . . ?
Ru1 P1 C2 C3 -21.9(3) . . . . ?
Ru1 P1 C15 C16 107.9(4) . . . . ?
Ru1 P1 C15 C20 -64.1(5) . . . . ?
Ru1 P1 C9 C10 -11.2(4) . . . . ?
Ru1 P1 C9 C14 171.8(3) . . . . ?
Ru1 C8 C4 C5 62.7(2) . . . . ?
Ru1 C8 C7 C6 -62.0(3) . . . . ?
Ru1 C4 C5 C6 62.8(3) . . . . ?
Ru1 C6 C7 C8 62.7(2) . . . . ?
Ru1 C6 C5 C4 -63.1(3) . . . . ?
Fe1 N4 N3 C35 11.0(4) . . . . ?
Fe1 N4 C37 C38 -16.9(5) . . . . ?
Fe1 N4 C37 C36 163.6(3) . . . . ?
Fe1 N5 N6 C41 -11.2(4) . . . . ?
Fe1 N5 C39 C38 14.8(5) . . . . ?
Fe1 N5 C39 C40 -165.7(3) . . . . ?
Fe1 N7 C41 S006 -170.5(2) . . . . ?
Fe1 N7 C41 N6 9.5(5) . . . . ?
Fe1 N2 C35 S005 173.6(2) . . . . ?
Fe1 N2 C35 N3 -7.7(5) . . . . ?
P2 C27 C32 C31 177.1(3) . . . . ?
P2 C27 C28 C29 -177.7(3) . . . . ?
P2 C21 C26 C25 179.3(3) . . . . ?
P2 C21 C22 C23 179.8(4) . . . . ?
P2 C3 C2 P1 44.2(4) . . . . ?
P1 C15 C16 C17 -173.3(5) . . . . ?
P1 C15 C20 C19 173.6(6) . . . . ?
P1 C9 C14 C13 175.9(5) . . . . ?
N4 Fe1 N5 N6 168.2(3) . . . . ?
N4 Fe1 N5 C39 -22.7(3) . . . . ?
N4 Fe1 N7 C41 -87.1(4) . . . . ?
N4 Fe1 N2 C35 10.3(3) . . . . ?
N4 N3 C35 S005 176.7(3) . . . . ?
N4 N3 C35 N2 -2.0(5) . . . . ?
N4 C37 C38 C39 0.3(6) . . . . ?
N3 N4 C37 C38 175.3(3) . . . . ?
N3 N4 C37 C36 -4.2(5) . . . . ?
N5 Fe1 N4 N3 -168.3(3) . . . . ?
N5 Fe1 N4 C37 24.0(3) . . . . ?
N5 Fe1 N7 C41 -11.6(3) . . . . ?
N5 Fe1 N2 C35 84.8(5) . . . . ?
N5 N6 C41 S006 -179.2(3) . . . . ?
N5 N6 C41 N7 0.9(6) . . . . ?
N5 C39 C38 C37 0.7(7) . . . . ?
N7 Fe1 N4 N3 -95.6(4) . . . . ?
N7 Fe1 N4 C37 96.7(4) . . . . ?
N7 Fe1 N5 N6 13.1(3) . . . . ?
N7 Fe1 N5 C39 -177.8(3) . . . . ?
N7 Fe1 N2 C35 164.6(3) . . . . ?
N2 Fe1 N4 N3 -12.1(3) . . . . ?
N2 Fe1 N4 C37 -179.8(3) . . . . ?
N2 Fe1 N5 N6 96.6(4) . . . . ?
N2 Fe1 N5 C39 -94.4(5) . . . . ?
N2 Fe1 N7 C41 -166.8(3) . . . . ?
N1 Fe1 N4 N3 90.3(3) . . . . ?
N1 Fe1 N4 C37 -77.4(3) . . . . ?
N1 Fe1 N5 N6 -93.6(3) . . . . ?
N1 Fe1 N5 C39 75.4(3) . . . . ?
N1 Fe1 N7 C41 86.7(3) . . . . ?
N1 Fe1 N2 C35 -84.9(3) . . . . ?
N6 N5 C39 C38 -176.2(4) . . . . ?
N6 N5 C39 C40 3.3(5) . . . . ?
C27 P2 C21 C26 -103.0(3) . . . . ?
C27 P2 C21 C22 75.0(3) . . . . ?
C27 P2 C3 C2 -176.8(3) . . . . ?
C27 C32 C31 C30 0.7(7) . . . . ?
C27 C28 C29 C30 0.6(7) . . . . ?
C39 N5 N6 C41 178.8(4) . . . . ?
C37 N4 N3 C35 179.9(3) . . . . ?
C21 P2 C27 C32 -115.8(3) . . . . ?
C21 P2 C27 C28 61.8(3) . . . . ?
C21 P2 C3 C2 76.9(3) . . . . ?
C21 C26 C25 C24 0.7(7) . . . . ?
C21 C22 C23 C24 0.8(7) . . . . ?
C32 C27 C28 C29 0.0(6) . . . . ?
C32 C31 C30 C29 -0.1(7) . . . . ?
C35 S005 C34 C33 76.2(6) . . . . ?
C3 P2 C27 C32 134.4(3) . . . . ?
C3 P2 C27 C28 -47.9(3) . . . . ?
C3 P2 C21 C26 6.7(4) . . . . ?
C3 P2 C21 C22 -175.3(3) . . . . ?
C8 C4 C5 Ru1 -63.2(2) . . . . ?
C8 C4 C5 C6 -0.4(4) . . . . ?
C41 S006 C42 C43 -83.2(8) . . . . ?
C4 C8 C7 Ru1 62.5(2) . . . . ?
C4 C8 C7 C6 0.6(4) . . . . ?
C26 C21 C22 C23 -2.0(6) . . . . ?
C26 C25 C24 C23 -2.0(7) . . . . ?
C10 C9 C14 C13 -1.2(8) . . . . ?
C10 C11 C12 C13 -2.2(10) . . . . ?
C22 C21 C26 C25 1.2(6) . . . . ?
C22 C23 C24 C25 1.2(7) . . . . ?
C36 C37 C38 C39 179.8(4) . . . . ?
C2 P1 C15 C16 -131.2(4) . . . . ?
C2 P1 C15 C20 56.8(5) . . . . ?
C2 P1 C9 C10 -136.0(4) . . . . ?
C2 P1 C9 C14 46.9(4) . . . . ?
C15 P1 C2 C3 -144.5(3) . . . . ?
C15 P1 C9 C10 115.3(4) . . . . ?
C15 P1 C9 C14 -61.8(4) . . . . ?
C15 C16 C17 C18 -0.3(12) . . . . ?
C15 C20 C19 C18 -0.1(13) . . . . ?
C9 P1 C2 C3 108.4(3) . . . . ?
C9 P1 C15 C16 -22.7(5) . . . . ?
C9 P1 C15 C20 165.4(4) . . . . ?
C9 C10 C11 C12 1.5(8) . . . . ?
C9 C14 C13 C12 0.6(10) . . . . ?
C7 C8 C4 Ru1 -62.8(2) . . . . ?
C7 C8 C4 C5 -0.1(4) . . . . ?
C7 C6 C5 Ru1 63.9(3) . . . . ?
C7 C6 C5 C4 0.7(4) . . . . ?
C28 C27 C32 C31 -0.6(6) . . . . ?
C5 C6 C7 Ru1 -63.5(3) . . . . ?
C5 C6 C7 C8 -0.8(4) . . . . ?
C40 C39 C38 C37 -178.8(4) . . . . ?
C14 C13 C12 C11 1.1(11) . . . . ?
C31 C30 C29 C28 -0.6(7) . . . . ?
C16 C15 C20 C19 1.5(10) . . . . ?
C16 C17 C18 C19 1.7(15) . . . . ?
C11 C10 C9 P1 -177.0(4) . . . . ?
C11 C10 C9 C14 0.1(7) . . . . ?
C20 C15 C16 C17 -1.3(9) . . . . ?
C20 C19 C18 C17 -1.5(15) . . . . ?
C34 S005 C35 N3 -9.6(5) . . . . ?
C34 S005 C35 N2 169.1(4) . . . . ?
C42 S006 C41 N7 -178.5(4) . . . . ?
C42 S006 C41 N6 1.6(5) . . . . ?
